data_7238955
loop_
_publ_author_name
'Zhao, Sangen'
'Luo, Junhua'
'Zhou, Pan'
'Zhang, Shu-Quan'
'Sun, Zhihua'
'Hong, Maochun'

_publ_section_title
;
 ZnTeMoO6: a strong second-harmonic generation material originating from
 three types of asymmetric building units
;
_journal_issue 33
_journal_name_full 'RSC Advances'
_journal_page_first 14000
_journal_paper_doi 10.1039/c3ra40247a
_journal_volume 3
_journal_year 2013
_chemical_formula_sum 'Mo O6 Te Zn'
_chemical_formula_weight 384.93
_space_group_IT_number 18
_space_group_name_Hall 'P 2 2ab'
_space_group_name_H-M_alt 'P 21 21 2'
_symmetry_cell_setting orthorhombic
_symmetry_space_group_name_H-M 'P 21 21 2'
_atom_sites_solution_primary direct
_atom_sites_solution_secondary difmap
_audit_creation_method SHELXL-97
_audit_update_record
;
2012-11-01 # Formatted by publCIF
;
_cell_angle_alpha 90.00
_cell_angle_beta 90.00
_cell_angle_gamma 90.00
_cell_formula_units_Z 2
_cell_length_a 5.0442(10)
_cell_length_b 5.2642(11)
_cell_length_c 8.9187(18)
_cell_measurement_reflns_used 763
_cell_measurement_temperature 293(2)
_cell_measurement_theta_max 27.41
_cell_measurement_theta_min 3.87
_cell_volume 236.82(8)
_computing_structure_refinement 'SHELXL-97 (Sheldrick, 1997)'
_computing_structure_solution 'SHELXS-97 (Sheldrick, 1990)'
_diffrn_ambient_temperature 293(2)
_diffrn_detector_area_resol_mean 28.5714
_diffrn_measured_fraction_theta_full 0.994
_diffrn_measured_fraction_theta_max 0.994
_diffrn_measurement_device_type 'Rigaku Saturn724+'
_diffrn_measurement_method CCD_Profile_fitting
_diffrn_radiation_monochromator graphite
_diffrn_radiation_source 'fine-focus sealed tube'
_diffrn_radiation_type MoK\a
_diffrn_radiation_wavelength 0.71073
_diffrn_reflns_av_R_equivalents 0.0693
_diffrn_reflns_av_sigmaI/netI 0.0667
_diffrn_reflns_limit_h_max 6
_diffrn_reflns_limit_h_min -5
_diffrn_reflns_limit_k_max 6
_diffrn_reflns_limit_k_min -6
_diffrn_reflns_limit_l_max 11
_diffrn_reflns_limit_l_min -10
_diffrn_reflns_number 1968
_diffrn_reflns_theta_full 27.41
_diffrn_reflns_theta_max 27.41
_diffrn_reflns_theta_min 2.28
_exptl_absorpt_coefficient_mu 13.694
_exptl_absorpt_correction_T_max 0.763
_exptl_absorpt_correction_T_min 0.283
_exptl_absorpt_correction_type multi-scan
_exptl_crystal_colour Colourless
_exptl_crystal_density_diffrn 5.398
_exptl_crystal_density_method 'not measured'
_exptl_crystal_description plate-like
_exptl_crystal_F_000 344
_exptl_crystal_size_max 0.10
_exptl_crystal_size_mid 0.08
_exptl_crystal_size_min 0.02
_refine_diff_density_max 2.141
_refine_diff_density_min -1.615
_refine_diff_density_rms 0.380
_refine_ls_abs_structure_details 'Flack H D (1983), Acta Cryst. A39, 876-881'
_refine_ls_abs_structure_Flack 0.08(10)
_refine_ls_extinction_method none
_refine_ls_goodness_of_fit_ref 0.942
_refine_ls_hydrogen_treatment constr
_refine_ls_matrix_type full
_refine_ls_number_parameters 43
_refine_ls_number_reflns 549
_refine_ls_number_restraints 0
_refine_ls_restrained_S_all 0.942
_refine_ls_R_factor_all 0.0407
_refine_ls_R_factor_gt 0.0336
_refine_ls_shift/su_max 0.000
_refine_ls_shift/su_mean 0.000
_refine_ls_structure_factor_coef Fsqd
_refine_ls_weighting_details 'calc w=1/[\s^2^(Fo^2^)+(0.1000P)^2^+0.0000P] where P=(Fo^2^+2Fc^2^)/3'
_refine_ls_weighting_scheme calc
_refine_ls_wR_factor_gt 0.0856
_refine_ls_wR_factor_ref 0.1368
_reflns_number_gt 485
_reflns_number_total 549
_reflns_threshold_expression >2sigma(I)
_cod_data_source_file c3ra40247a.txt
_cod_data_source_block c:\zh3g2\ztm2
_cod_database_code 7238955

loop_
_symmetry_equiv_pos_as_xyz
'x, y, z'
'-x, -y, z'
'x+1/2, -y+1/2, -z'
'-x+1/2, y+1/2, -z'

loop_
_atom_site_label
_atom_site_type_symbol
_atom_site_fract_x
_atom_site_fract_y
_atom_site_fract_z
_atom_site_U_iso_or_equiv
_atom_site_adp_type
_atom_site_occupancy
_atom_site_symmetry_multiplicity
_atom_site_calc_flag
_atom_site_refinement_flags
Zn1 Zn 0.0000 0.5000 0.52363(19) 0.0140(5) Uani 1 2 d S
Mo1 Mo 0.5000 0.5000 0.81013(14) 0.0129(4) Uani 1 2 d S
Te1 Te 0.0000 0.0000 0.74477(10) 0.0111(4) Uani 1 2 d S
O1 O 0.2223(19) 0.1742(17) 0.6090(12) 0.021(2) Uani 1 1 d .
O2 O 0.2392(19) 0.6792(16) 0.7114(11) 0.0154(19) Uani 1 1 d .
O3 O 0.3474(19) 0.2858(18) 0.9290(12) 0.022(2) Uani 1 1 d .

loop_
_atom_site_aniso_label
_atom_site_aniso_U_11
_atom_site_aniso_U_22
_atom_site_aniso_U_33
_atom_site_aniso_U_23
_atom_site_aniso_U_13
_atom_site_aniso_U_12
Zn1 0.0131(9) 0.0130(9) 0.0158(9) 0.000 0.000 -0.0019(12)
Mo1 0.0109(6) 0.0119(7) 0.0158(7) 0.000 0.000 0.0027(9)
Te1 0.0105(5) 0.0101(5) 0.0127(6) 0.000 0.000 0.0003(6)
O1 0.019(5) 0.014(4) 0.030(5) 0.005(4) 0.007(5) 0.008(4)
O2 0.019(5) 0.009(4) 0.018(4) -0.002(4) 0.005(5) -0.001(3)
O3 0.022(5) 0.023(5) 0.023(5) -0.001(5) 0.008(5) -0.001(4)

loop_
_atom_type_symbol
_atom_type_description
_atom_type_scat_dispersion_real
_atom_type_scat_dispersion_imag
_atom_type_scat_source
O O 0.0106 0.0060 'International Tables Vol C Tables 4.2.6.8 and 6.1.1.4'
Zn Zn 0.2839 1.4301 'International Tables Vol C Tables 4.2.6.8 and 6.1.1.4'
Mo Mo -1.6832 0.6857 'International Tables Vol C Tables 4.2.6.8 and 6.1.1.4'
Te Te -0.5308 1.6751 'International Tables Vol C Tables 4.2.6.8 and 6.1.1.4'

loop_
_geom_angle_atom_site_label_1
_geom_angle_atom_site_label_2
_geom_angle_atom_site_label_3
_geom_angle
_geom_angle_site_symmetry_1
_geom_angle_site_symmetry_3
O1 Zn1 O1 109.5(6) 3_456 4_556
O1 Zn1 O1 101.6(3) 3_456 2_565
O1 Zn1 O1 101.6(2) 4_556 2_565
O1 Zn1 O1 101.6(2) 3_456 .
O1 Zn1 O1 101.6(3) 4_556 .
O1 Zn1 O1 139.3(6) 2_565 .
O1 Zn1 O2 167.2(4) 3_456 .
O1 Zn1 O2 82.9(4) 4_556 .
O1 Zn1 O2 71.9(3) 2_565 .
O1 Zn1 O2 78.3(4) . .
O1 Zn1 O2 82.9(4) 3_456 2_565
O1 Zn1 O2 167.2(4) 4_556 2_565
O1 Zn1 O2 78.3(4) 2_565 2_565
O1 Zn1 O2 71.9(3) . 2_565
O2 Zn1 O2 84.9(5) . 2_565
O3 Mo1 O3 104.4(7) 2_665 .
O3 Mo1 O2 106.1(4) 2_665 .
O3 Mo1 O2 108.0(4) . .
O3 Mo1 O2 108.0(4) 2_665 2_665
O3 Mo1 O2 106.1(4) . 2_665
O2 Mo1 O2 122.9(6) . 2_665
O1 Te1 O1 100.2(7) 2 .
O1 Te1 O2 87.6(4) 2 2_565
O1 Te1 O2 81.9(4) . 2_565
O1 Te1 O2 81.9(4) 2 1_545
O1 Te1 O2 87.6(4) . 1_545
O2 Te1 O2 163.7(5) 2_565 1_545
Te1 O1 Zn1 124.0(5) . 3_556
Te1 O1 Zn1 107.4(4) . .
Zn1 O1 Zn1 120.0(5) 3_556 .
Mo1 O2 Te1 139.0(5) . 1_565
Mo1 O2 Zn1 121.3(4) . .
Te1 O2 Zn1 97.7(4) 1_565 .

loop_
_geom_bond_atom_site_label_1
_geom_bond_atom_site_label_2
_geom_bond_distance
_geom_bond_site_symmetry_2
Zn1 O1 2.050(10) 3_456
Zn1 O1 2.050(10) 4_556
Zn1 O1 2.186(9) 2_565
Zn1 O1 2.186(9) .
Zn1 O2 2.269(10) .
Zn1 O2 2.269(10) 2_565
Mo1 O3 1.729(10) 2_665
Mo1 O3 1.729(10) .
Mo1 O2 1.843(9) .
Mo1 O2 1.843(9) 2_665
Te1 O1 1.888(10) 2
Te1 O1 1.888(10) .
Te1 O2 2.097(9) 2_565
Te1 O2 2.097(9) 1_545
O1 Zn1 2.050(10) 3_556
O2 Te1 2.097(9) 1_565
